data_2023065
loop_
_publ_author_name
'Abad, Nadeem'
'Mague, Joel T.'
'Alsubari, Abdulsalam'
'Essassi, El Mokhtar'
'Pourayoubi, Mehrdad'
'Yahya Abdullah Alzahrani, Abdullah'
'Ramli, Youssef'

_publ_section_title
;
 Synthesis, crystal structure and Hirshfeld surface analysis of
 2-phenyl-3-(prop-2-yn-1-yl-oxy)quin-oxaline.
;
_journal_coeditor_code VM2298
_journal_issue 'Pt 4'
_journal_name_full 'Acta crystallographica. Section E, Crystallographic communications'
_journal_page_first 383
_journal_page_last 387
_journal_paper_doi 10.1107/S2056989024002585
_journal_volume 80
_journal_year 2024
_chemical_formula_iupac 'C17 H12 N2 O'
_chemical_formula_moiety 'C17 H12 N2 O'
_chemical_formula_sum 'C17 H12 N2 O'
_chemical_formula_weight 260.29
_chemical_name_systematic
;
2-Phenyl-3-(prop-2-yn-1-yloxy)quinoxaline
;
_space_group_crystal_system triclinic
_space_group_IT_number 2
_space_group_name_Hall '-P 1'
_space_group_name_H-M_alt 'P -1'
_atom_sites_solution_hydrogens geom
_atom_sites_solution_primary dual
_atom_sites_solution_secondary difmap
_audit_creation_method SHELXL-2019/1
_cell_angle_alpha 87.739(2)
_cell_angle_beta 72.963(2)
_cell_angle_gamma 69.028(2)
_cell_formula_units_Z 2
_cell_length_a 8.4614(14)
_cell_length_b 9.0947(15)
_cell_length_c 9.5360(16)
_cell_measurement_reflns_used 6800
_cell_measurement_temperature 120(2)
_cell_measurement_theta_max 29.0877
_cell_measurement_theta_min 2.2397
_cell_volume 653.39(19)
_computing_cell_refinement
;
<i>SAINT</i> (Bruker, 2016)
;
_computing_data_collection
;
<i>APEX3</i> (Bruker, 2016)
;
_computing_data_reduction
;
<i>SAINT</i> (Bruker, 2016)
;
_computing_molecular_graphics
;
<i>DIAMOND</i> (Brandenburg & Putz, 2012)
;
_computing_publication_material
;
<i>SHELXTL</i> (Sheldrick, 2008)
;
_computing_structure_refinement
;
<i>SHELXL2019/1</i> (Sheldrick, 2015b)
;
_computing_structure_solution
;
<i>SHELXT</i> (Sheldrick, 2015a)
;
_diffrn_ambient_temperature 120(2)
_diffrn_detector_area_resol_mean 8.3333
_diffrn_measured_fraction_theta_full 0.993
_diffrn_measured_fraction_theta_max 0.983
_diffrn_measurement_device_type 'Bruker SMART APEX CCD'
_diffrn_measurement_method '\f and \w scans'
_diffrn_radiation_monochromator graphite
_diffrn_radiation_type MoK\a
_diffrn_radiation_wavelength 0.71073
_diffrn_reflns_av_R_equivalents 0.0256
_diffrn_reflns_av_unetI/netI 0.0236
_diffrn_reflns_limit_h_max 11
_diffrn_reflns_limit_h_min -11
_diffrn_reflns_limit_k_max 12
_diffrn_reflns_limit_k_min -12
_diffrn_reflns_limit_l_max 12
_diffrn_reflns_limit_l_min -13
_diffrn_reflns_number 12629
_diffrn_reflns_theta_full 28.750
_diffrn_reflns_theta_max 29.088
_diffrn_reflns_theta_min 2.240
_diffrn_source 'fine-focus sealed tube'
_exptl_absorpt_coefficient_mu 0.084
_exptl_absorpt_correction_T_max 0.99
_exptl_absorpt_correction_T_min 0.91
_exptl_absorpt_correction_type multi-scan
_exptl_absorpt_process_details
;
(<i>SADABS</i>; Krause <i>et al.</i>, 2015)
;
_exptl_crystal_colour colourless
_exptl_crystal_density_diffrn 1.323
_exptl_crystal_density_method 'not measured'
_exptl_crystal_description 'thick plate'
_exptl_crystal_F_000 272
_exptl_crystal_size_max 0.337
_exptl_crystal_size_mid 0.334
_exptl_crystal_size_min 0.142
_refine_diff_density_max 0.418
_refine_diff_density_min -0.244
_refine_ls_extinction_method none
_refine_ls_goodness_of_fit_ref 1.166
_refine_ls_hydrogen_treatment constr
_refine_ls_matrix_type full
_refine_ls_number_parameters 181
_refine_ls_number_reflns 3456
_refine_ls_number_restraints 0
_refine_ls_restrained_S_all 1.166
_refine_ls_R_factor_all 0.0501
_refine_ls_R_factor_gt 0.0437
_refine_ls_shift/su_max 0.000
_refine_ls_shift/su_mean 0.000
_refine_ls_structure_factor_coef Fsqd
_refine_ls_weighting_details 'w=1/[\s^2^(Fo^2^)+(0.0919P)^2^] where P=(Fo^2^+2Fc^2^)/3'
_refine_ls_weighting_scheme calc
_refine_ls_wR_factor_gt 0.1345
_refine_ls_wR_factor_ref 0.1387
_reflns_number_gt 2869
_reflns_number_total 3456
_reflns_threshold_expression 'I > 2\s(I)'
_cod_data_source_file vm2298.cif
_cod_data_source_block I
_cod_depositor_comments 'Adding full bibliography for 2023065.cif.'
_cod_database_code 2023065
_shelx_space_group_comment
;
The symmetry employed for this shelxl refinement is uniquely defined
by the following loop, which should always be used as a source of
symmetry information in preference to the above space-group names.
They are only intended as comments.
;
_shelx_estimated_absorpt_t_min 0.972
_shelx_estimated_absorpt_t_max 0.988

loop_
_space_group_symop_operation_xyz
'x, y, z'
'-x, -y, -z'

loop_
_atom_site_type_symbol
_atom_site_label
_atom_site_fract_x
_atom_site_fract_y
_atom_site_fract_z
_atom_site_U_iso_or_equiv
_atom_site_adp_type
_atom_site_calc_flag
_atom_site_occupancy
_atom_site_disorder_assembly
_atom_site_disorder_group
O O1 0.70891(9) 0.56445(8) 0.38257(7) 0.02033(18) Uani d 1 . .
N N1 0.46180(11) 0.60416(9) 0.30849(8) 0.01784(19) Uani d 1 . .
N N2 0.63397(10) 0.29963(9) 0.16411(8) 0.01617(19) Uani d 1 . .
C C1 0.46804(12) 0.39265(11) 0.15776(10) 0.0163(2) Uani d 1 . .
C C2 0.38348(13) 0.33437(11) 0.07839(10) 0.0202(2) Uani d 1 . .
H H2 0.443192 0.233469 0.026117 0.024 Uiso calc 1 . .
C C3 0.21438(13) 0.42397(12) 0.07686(11) 0.0221(2) Uani d 1 . .
H H3 0.157226 0.384741 0.023461 0.027 Uiso calc 1 . .
C C4 0.12524(13) 0.57396(12) 0.15423(11) 0.0227(2) Uani d 1 . .
H H4 0.007481 0.633952 0.154015 0.027 Uiso calc 1 . .
C C5 0.20634(13) 0.63425(11) 0.22970(10) 0.0206(2) Uani d 1 . .
H H5 0.145802 0.736230 0.279815 0.025 Uiso calc 1 . .
C C6 0.37993(12) 0.54442(11) 0.23271(10) 0.0168(2) Uani d 1 . .
C C7 0.61911(12) 0.51363(11) 0.31114(9) 0.0161(2) Uani d 1 . .
C C8 0.71038(12) 0.35506(10) 0.23996(9) 0.0153(2) Uani d 1 . .
C C9 0.62072(14) 0.72174(11) 0.45585(10) 0.0220(2) Uani d 1 . .
H H9A 0.664895 0.726667 0.540217 0.026 Uiso calc 1 . .
H H9B 0.491675 0.744261 0.494533 0.026 Uiso calc 1 . .
C C10 0.65155(13) 0.84189(11) 0.35597(10) 0.0203(2) Uani d 1 . .
C C11 0.67695(14) 0.94264(12) 0.27984(11) 0.0260(2) Uani d 1 . .
H H11 0.697268 1.023246 0.218929 0.031 Uiso calc 1 . .
C C12 0.88656(12) 0.24852(11) 0.24864(10) 0.0164(2) Uani d 1 . .
C C13 0.93639(13) 0.24226(12) 0.37693(10) 0.0217(2) Uani d 1 . .
H H13 0.860641 0.313948 0.459583 0.026 Uiso calc 1 . .
C C14 1.09717(14) 0.13079(12) 0.38327(11) 0.0251(2) Uani d 1 . .
H H14 1.129576 0.125487 0.471192 0.030 Uiso calc 1 . .
C C15 1.21016(13) 0.02769(12) 0.26279(12) 0.0259(2) Uani d 1 . .
H H15 1.320346 -0.047128 0.267536 0.031 Uiso calc 1 . .
C C16 1.16184(13) 0.03400(12) 0.13478(11) 0.0243(2) Uani d 1 . .
H H16 1.239339 -0.036390 0.051699 0.029 Uiso calc 1 . .
C C17 1.00061(13) 0.14291(11) 0.12807(10) 0.0198(2) Uani d 1 . .
H H17 0.967552 0.145639 0.040722 0.024 Uiso calc 1 . .

loop_
_atom_site_aniso_label
_atom_site_aniso_U_11
_atom_site_aniso_U_22
_atom_site_aniso_U_33
_atom_site_aniso_U_12
_atom_site_aniso_U_13
_atom_site_aniso_U_23
O1 0.0248(4) 0.0157(3) 0.0240(4) -0.0084(3) -0.0109(3) 0.0001(3)
N1 0.0202(4) 0.0157(4) 0.0170(4) -0.0062(3) -0.0051(3) 0.0012(3)
N2 0.0171(4) 0.0152(4) 0.0165(4) -0.0063(3) -0.0050(3) 0.0025(3)
C1 0.0164(4) 0.0157(4) 0.0162(4) -0.0062(3) -0.0042(3) 0.0038(3)
C2 0.0216(5) 0.0182(5) 0.0222(5) -0.0084(4) -0.0072(4) 0.0013(4)
C3 0.0223(5) 0.0253(5) 0.0238(5) -0.0121(4) -0.0102(4) 0.0049(4)
C4 0.0170(5) 0.0259(5) 0.0234(5) -0.0058(4) -0.0069(4) 0.0067(4)
C5 0.0198(5) 0.0182(5) 0.0198(4) -0.0031(4) -0.0049(4) 0.0025(4)
C6 0.0181(4) 0.0165(4) 0.0151(4) -0.0062(4) -0.0041(3) 0.0024(3)
C7 0.0193(5) 0.0155(4) 0.0143(4) -0.0079(4) -0.0044(3) 0.0024(3)
C8 0.0171(4) 0.0146(4) 0.0144(4) -0.0066(3) -0.0041(3) 0.0026(3)
C9 0.0307(5) 0.0184(5) 0.0189(4) -0.0114(4) -0.0068(4) -0.0011(4)
C10 0.0202(5) 0.0182(5) 0.0218(4) -0.0055(4) -0.0064(4) -0.0028(4)
C11 0.0289(6) 0.0208(5) 0.0276(5) -0.0092(4) -0.0074(4) 0.0020(4)
C12 0.0170(4) 0.0140(4) 0.0203(4) -0.0072(3) -0.0066(4) 0.0033(3)
C13 0.0230(5) 0.0217(5) 0.0202(4) -0.0065(4) -0.0081(4) 0.0016(4)
C14 0.0277(5) 0.0247(5) 0.0286(5) -0.0095(4) -0.0171(4) 0.0056(4)
C15 0.0204(5) 0.0205(5) 0.0385(6) -0.0054(4) -0.0142(4) 0.0049(4)
C16 0.0203(5) 0.0188(5) 0.0292(5) -0.0025(4) -0.0064(4) -0.0018(4)
C17 0.0210(5) 0.0174(4) 0.0218(4) -0.0065(4) -0.0081(4) 0.0012(4)

loop_
_atom_type_symbol
_atom_type_description
_atom_type_scat_dispersion_real
_atom_type_scat_dispersion_imag
_atom_type_scat_source
C C 0.0033 0.0016 'International Tables Vol C Tables 4.2.6.8 and 6.1.1.4'
H H 0.0000 0.0000 'International Tables Vol C Tables 4.2.6.8 and 6.1.1.4'
N N 0.0061 0.0033 'International Tables Vol C Tables 4.2.6.8 and 6.1.1.4'
O O 0.0106 0.0060 'International Tables Vol C Tables 4.2.6.8 and 6.1.1.4'

loop_
_geom_angle_atom_site_label_1
_geom_angle_atom_site_label_2
_geom_angle_atom_site_label_3
_geom_angle_site_symmetry_1
_geom_angle_site_symmetry_3
_geom_angle
_geom_angle_publ_flag
C7 O1 C9 . . 117.08(7) ?
C7 N1 C6 . . 117.06(8) ?
C8 N2 C1 . . 118.73(8) ?
N2 C1 C2 . . 119.45(8) ?
N2 C1 C6 . . 120.70(8) ?
C2 C1 C6 . . 119.83(8) ?
C3 C2 C1 . . 119.79(9) ?
C3 C2 H2 . . 120.1 ?
C1 C2 H2 . . 120.1 ?
C2 C3 C4 . . 120.30(9) ?
C2 C3 H3 . . 119.8 ?
C4 C3 H3 . . 119.8 ?
C5 C4 C3 . . 120.87(9) ?
C5 C4 H4 . . 119.6 ?
C3 C4 H4 . . 119.6 ?
C4 C5 C6 . . 119.81(9) ?
C4 C5 H5 . . 120.1 ?
C6 C5 H5 . . 120.1 ?
N1 C6 C5 . . 120.06(9) ?
N1 C6 C1 . . 120.56(8) ?
C5 C6 C1 . . 119.38(9) ?
N1 C7 O1 . . 120.57(8) ?
N1 C7 C8 . . 123.68(8) ?
O1 C7 C8 . . 115.75(8) ?
N2 C8 C7 . . 119.21(8) ?
N2 C8 C12 . . 116.98(8) ?
C7 C8 C12 . . 123.80(8) ?
O1 C9 C10 . . 111.63(8) ?
O1 C9 H9A . . 109.3 ?
C10 C9 H9A . . 109.3 ?
O1 C9 H9B . . 109.3 ?
C10 C9 H9B . . 109.3 ?
H9A C9 H9B . . 108.0 ?
C11 C10 C9 . . 177.21(10) ?
C10 C11 H11 . . 180.0 ?
C17 C12 C13 . . 119.09(8) ?
C17 C12 C8 . . 118.53(8) ?
C13 C12 C8 . . 122.21(8) ?
C14 C13 C12 . . 119.89(9) ?
C14 C13 H13 . . 120.1 ?
C12 C13 H13 . . 120.1 ?
C15 C14 C13 . . 120.63(9) ?
C15 C14 H14 . . 119.7 ?
C13 C14 H14 . . 119.7 ?
C14 C15 C16 . . 119.73(9) ?
C14 C15 H15 . . 120.1 ?
C16 C15 H15 . . 120.1 ?
C17 C16 C15 . . 120.12(9) ?
C17 C16 H16 . . 119.9 ?
C15 C16 H16 . . 119.9 ?
C16 C17 C12 . . 120.54(8) ?
C16 C17 H17 . . 119.7 ?
C12 C17 H17 . . 119.7 ?

loop_
_geom_bond_atom_site_label_1
_geom_bond_atom_site_label_2
_geom_bond_site_symmetry_2
_geom_bond_distance
_geom_bond_publ_flag
O1 C7 . 1.3544(11) ?
O1 C9 . 1.4493(12) ?
N1 C7 . 1.2976(12) ?
N1 C6 . 1.3751(12) ?
N2 C8 . 1.3158(11) ?
N2 C1 . 1.3733(11) ?
C1 C2 . 1.4094(12) ?
C1 C6 . 1.4145(13) ?
C2 C3 . 1.3741(13) ?
C2 H2 . 0.9500 ?
C3 C4 . 1.4110(15) ?
C3 H3 . 0.9500 ?
C4 C5 . 1.3709(14) ?
C4 H4 . 0.9500 ?
C5 C6 . 1.4105(13) ?
C5 H5 . 0.9500 ?
C7 C8 . 1.4525(13) ?
C8 C12 . 1.4832(12) ?
C9 C10 . 1.4648(13) ?
C9 H9A . 0.9900 ?
C9 H9B . 0.9900 ?
C10 C11 . 1.1874(14) ?
C11 H11 . 0.9500 ?
C12 C17 . 1.3961(13) ?
C12 C13 . 1.3991(12) ?
C13 C14 . 1.3922(14) ?
C13 H13 . 0.9500 ?
C14 C15 . 1.3831(16) ?
C14 H14 . 0.9500 ?
C15 C16 . 1.3895(14) ?
C15 H15 . 0.9500 ?
C16 C17 . 1.3876(13) ?
C16 H16 . 0.9500 ?
C17 H17 . 0.9500 ?

loop_
_geom_hbond_atom_site_label_D
_geom_hbond_atom_site_label_H
_geom_hbond_atom_site_label_A
_geom_hbond_site_symmetry_A
_geom_hbond_distance_DH
_geom_hbond_distance_HA
_geom_hbond_distance_DA
_geom_hbond_angle_DHA
_geom_hbond_publ_flag
C11 H11 N2 1_565 0.95 2.44 3.3164(14) 153 y

loop_
_geom_torsion_atom_site_label_1
_geom_torsion_atom_site_label_2
_geom_torsion_atom_site_label_3
_geom_torsion_atom_site_label_4
_geom_torsion_site_symmetry_1
_geom_torsion_site_symmetry_2
_geom_torsion_site_symmetry_3
_geom_torsion_site_symmetry_4
_geom_torsion
_geom_torsion_publ_flag
C8 N2 C1 C2 . . . . -179.28(8) ?
C8 N2 C1 C6 . . . . -0.75(13) ?
N2 C1 C2 C3 . . . . 177.16(8) ?
C6 C1 C2 C3 . . . . -1.38(14) ?
C1 C2 C3 C4 . . . . 0.06(14) ?
C2 C3 C4 C5 . . . . 1.26(15) ?
C3 C4 C5 C6 . . . . -1.21(15) ?
C7 N1 C6 C5 . . . . 177.76(7) ?
C7 N1 C6 C1 . . . . -1.98(14) ?
C4 C5 C6 N1 . . . . -179.86(8) ?
C4 C5 C6 C1 . . . . -0.13(14) ?
N2 C1 C6 N1 . . . . 2.63(14) ?
C2 C1 C6 N1 . . . . -178.84(8) ?
N2 C1 C6 C5 . . . . -177.10(8) ?
C2 C1 C6 C5 . . . . 1.42(14) ?
C6 N1 C7 O1 . . . . 179.51(7) ?
C6 N1 C7 C8 . . . . -0.37(14) ?
C9 O1 C7 N1 . . . . 0.65(13) ?
C9 O1 C7 C8 . . . . -179.47(7) ?
C1 N2 C8 C7 . . . . -1.53(13) ?
C1 N2 C8 C12 . . . . 177.76(7) ?
N1 C7 C8 N2 . . . . 2.22(14) ?
O1 C7 C8 N2 . . . . -177.66(7) ?
N1 C7 C8 C12 . . . . -177.02(8) ?
O1 C7 C8 C12 . . . . 3.10(13) ?
C7 O1 C9 C10 . . . . -87.00(10) ?
N2 C8 C12 C17 . . . . 33.33(12) ?
C7 C8 C12 C17 . . . . -147.42(9) ?
N2 C8 C12 C13 . . . . -141.76(9) ?
C7 C8 C12 C13 . . . . 37.49(13) ?
C17 C12 C13 C14 . . . . -0.54(14) ?
C8 C12 C13 C14 . . . . 174.53(8) ?
C12 C13 C14 C15 . . . . 1.21(15) ?
C13 C14 C15 C16 . . . . -0.83(16) ?
C14 C15 C16 C17 . . . . -0.23(15) ?
C15 C16 C17 C12 . . . . 0.90(14) ?
C13 C12 C17 C16 . . . . -0.51(14) ?
C8 C12 C17 C16 . . . . -175.76(8) ?
